data_4035636
loop_
_publ_author_name
'Takagi, Ryukichi'
'Fujii, Emi'
'Kondo, Hirotoshi'

_publ_section_title
;
 Enantioselective Michael Reaction of Cyclic \b-Ketoesters with
 Morita-Baylis-Hillman Derivatives Using a Phase-Transfer Catalyst.
;
_journal_issue 18
_journal_name_full 'The Journal of organic chemistry'
_journal_page_first 11191
_journal_page_last 11203
_journal_paper_doi 10.1021/acs.joc.8b01777
_journal_volume 83
_journal_year 2018
_chemical_absolute_configuration ad
_chemical_formula_sum 'C19 H30 O5'
_chemical_formula_weight 338.43
_chemical_melting_point 343.1(10)
_space_group_crystal_system hexagonal
_space_group_IT_number 170
_space_group_name_Hall 'P 65'
_space_group_name_H-M_alt 'P 65'
_atom_sites_solution_hydrogens geom
_cell_angle_alpha 90
_cell_angle_beta 90
_cell_angle_gamma 120
_cell_formula_units_Z 6
_cell_length_a 10.65370(10)
_cell_length_b 10.65370(10)
_cell_length_c 29.4663(4)
_cell_measurement_reflns_used 9803
_cell_measurement_temperature 123.(2)
_cell_measurement_theta_max 30.7497
_cell_measurement_theta_min 2.3131
_cell_volume 2896.39(5)
_computing_cell_refinement 'SAINT V8.34A (Bruker AXS Inc., 2013)'
_computing_data_collection 'APEX2(Bruker AXS)'
_computing_data_reduction 'SAINT V8.34A (Bruker AXS Inc., 2013)'
_computing_molecular_graphics 'XSHELL V6.3.1(Bruker AXS)'
_computing_publication_material 'Generate Report (Bruker AXS)'
_computing_structure_refinement 'SHELXL-2014/6 (Sheldrick, 2014)'
_diffrn_ambient_temperature 123.(2)
_diffrn_detector_area_resol_mean 8.3333
_diffrn_measured_fraction_theta_full 0.995
_diffrn_measured_fraction_theta_max 0.995
_diffrn_measurement_device_type 'Bruker D8 goniometer'
_diffrn_measurement_method 'omega scans'
_diffrn_radiation_monochromator 'multilayered confocal mirror'
_diffrn_radiation_type MoKa
_diffrn_radiation_wavelength 0.71073
_diffrn_reflns_av_R_equivalents 0.0338
_diffrn_reflns_av_unetI/netI 0.0161
_diffrn_reflns_limit_h_max 16
_diffrn_reflns_limit_h_min -17
_diffrn_reflns_limit_k_max 16
_diffrn_reflns_limit_k_min -16
_diffrn_reflns_limit_l_max 46
_diffrn_reflns_limit_l_min -47
_diffrn_reflns_number 161678
_diffrn_reflns_theta_full 34.59
_diffrn_reflns_theta_max 34.59
_diffrn_reflns_theta_min 2.21
_diffrn_source 'rotating-anode X-ray tube'
_diffrn_source_type 'Bruker Turbo X-ray Source'
_exptl_absorpt_coefficient_mu 0.083
_exptl_absorpt_correction_T_max 0.99
_exptl_absorpt_correction_T_min 0.95
_exptl_absorpt_correction_type multi-scan
_exptl_absorpt_process_details 'SADABS V2014/4 (Bruker AXS Inc.)'
_exptl_crystal_colour 'clear colourless'
_exptl_crystal_density_diffrn 1.164
_exptl_crystal_density_method 'not measured'
_exptl_crystal_description block
_exptl_crystal_F_000 1104
_exptl_crystal_size_max 0.170
_exptl_crystal_size_mid 0.100
_exptl_crystal_size_min 0.100
_refine_diff_density_max 0.360
_refine_diff_density_min -0.212
_refine_ls_abs_structure_details
;
Flack x determined using 3536 quotients [(I+)-(I-)]/[(I+)+(I-)]
(Parsons, Flack and Wagner, Acta Cryst. B69 (2013) 249-259).
;
_refine_ls_abs_structure_Flack 0.04(10)
_refine_ls_extinction_method none
_refine_ls_goodness_of_fit_ref 0.945
_refine_ls_hydrogen_treatment constr
_refine_ls_matrix_type full
_refine_ls_number_parameters 223
_refine_ls_number_reflns 8138
_refine_ls_number_restraints 1
_refine_ls_restrained_S_all 0.945
_refine_ls_R_factor_all 0.0501
_refine_ls_R_factor_gt 0.0457
_refine_ls_shift/su_max 0.000
_refine_ls_shift/su_mean 0.000
_refine_ls_structure_factor_coef Fsqd
_refine_ls_weighting_details 'w=1/[\s^2^(Fo^2^)+(0.0330P)^2^+1.2515P] where P=(Fo^2^+2Fc^2^)/3'
_refine_ls_weighting_scheme calc
_refine_ls_wR_factor_gt 0.1028
_refine_ls_wR_factor_ref 0.1053
_reflns_number_gt 7558
_reflns_number_total 8138
_reflns_threshold_expression 'I > 2\s(I)'
_cod_data_source_file jo8b01777_si_002.cif
_cod_data_source_block I
_cod_depositor_comments
;
The following automatic conversions were performed:

data item '_chemical_melting_point' value '69-71C' was changed to
'343.1(10)' -- it was converted from degrees Celsius(C) to
Kelvins(K), the average value was taken and precision was estimated.

Automatic conversion script
Id: cif_fix_values 6909 2019-04-08 15:41:33Z antanas 
;
_cod_original_cell_volume 2896.39(7)
_cod_database_code 4035636

loop_
_space_group_symop_operation_xyz
'x, y, z'
'-y, x-y, z+2/3'
'-x+y, -x, z+1/3'
'-x, -y, z+1/2'
'y, -x+y, z+1/6'
'x-y, x, z+5/6'

loop_
_atom_site_type_symbol
_atom_site_label
_atom_site_fract_x
_atom_site_fract_y
_atom_site_fract_z
_atom_site_U_iso_or_equiv
_atom_site_adp_type
_atom_site_calc_flag
_atom_site_refinement_flags_adp
_atom_site_refinement_flags_posn
_atom_site_occupancy
C C1 0.5346(2) 0.64163(19) 0.45432(6) 0.0286(3) Uani d . . 1
H H1A 0.4341 0.5622 0.4596 0.034 Uiso calc U R 1
H H1B 0.5463 0.663 0.4214 0.034 Uiso calc U R 1
C C2 0.6409(2) 0.5919(2) 0.46922(7) 0.0340(4) Uani d . . 1
H H2A 0.615 0.4993 0.4539 0.041 Uiso calc U R 1
H H2B 0.74 0.6648 0.4595 0.041 Uiso calc U R 1
C C3 0.6399(2) 0.57111(19) 0.52052(7) 0.0332(4) Uani d . . 1
H H3A 0.7175 0.5499 0.5287 0.04 Uiso calc U R 1
H H3B 0.546 0.4868 0.5296 0.04 Uiso calc U R 1
C C4 0.66288(17) 0.70614(16) 0.54681(5) 0.0241(3) Uani d . . 1
H H4 0.6491 0.6828 0.5799 0.029 Uiso calc U R 1
C C5 0.81412(18) 0.84286(18) 0.53949(6) 0.0268(3) Uani d . . 1
H H5A 0.8635 0.8773 0.5691 0.032 Uiso calc U R 1
H H5B 0.8744 0.8178 0.5202 0.032 Uiso calc U R 1
C C6 0.79814(16) 0.96290(16) 0.51693(6) 0.0229(3) Uani d . . 1
H H6 0.7411 0.9893 0.5379 0.027 Uiso calc U R 1
C C7 0.71346(17) 0.91001(17) 0.47213(5) 0.0241(3) Uani d . . 1
H H7A 0.767 0.8818 0.4509 0.029 Uiso calc U R 1
H H7B 0.7049 0.9898 0.4581 0.029 Uiso calc U R 1
C C8 0.55941(16) 0.77816(15) 0.48050(5) 0.0201(2) Uani d . . 1
C C9 0.54444(16) 0.73467(15) 0.53067(5) 0.0202(2) Uani d . . 1
C C10 0.94210(17) 1.09883(19) 0.50797(7) 0.0297(3) Uani d . . 1
C C11 1.03610(19) 1.35536(18) 0.48998(7) 0.0321(4) Uani d . . 1
C C12 1.0993(3) 1.3508(3) 0.44454(8) 0.0545(7) Uani d . . 1
H H12A 1.15 1.2957 0.4473 0.082 Uiso calc U R 1
H H12B 1.1678 1.4498 0.4346 0.082 Uiso calc U R 1
H H12C 1.0212 1.304 0.4222 0.082 Uiso calc U R 1
C C13 0.9554(3) 1.4394(2) 0.48696(13) 0.0592(8) Uani d . . 1
H H13A 0.8895 1.4047 0.4609 0.089 Uiso calc U R 1
H H13B 1.0253 1.5428 0.4832 0.089 Uiso calc U R 1
H H13C 0.8996 1.4247 0.5148 0.089 Uiso calc U R 1
C C14 1.1481(2) 1.4170(2) 0.52735(7) 0.0422(5) Uani d . . 1
H H14A 1.0999 1.4083 0.5564 0.063 Uiso calc U R 1
H H14B 1.2166 1.5194 0.5211 0.063 Uiso calc U R 1
H H14C 1.2005 1.3633 0.5288 0.063 Uiso calc U R 1
C C15 0.43988(17) 0.81375(17) 0.47003(6) 0.0246(3) Uani d . . 1
C C16 0.37683(19) 1.00375(19) 0.48394(6) 0.0286(3) Uani d . . 1
C C17 0.3208(3) 1.0020(3) 0.43678(9) 0.0497(6) Uani d . . 1
H H17A 0.4027 1.0515 0.4158 0.074 Uiso calc U R 1
H H17B 0.2644 1.0517 0.437 0.074 Uiso calc U R 1
H H17C 0.2589 0.9014 0.4269 0.074 Uiso calc U R 1
C C18 0.2586(3) 0.9186(3) 0.51826(11) 0.0587(8) Uani d . . 1
H H18A 0.1966 0.8195 0.5071 0.088 Uiso calc U R 1
H H18B 0.2002 0.9652 0.5227 0.088 Uiso calc U R 1
H H18C 0.3025 0.9158 0.5472 0.088 Uiso calc U R 1
C C19 0.4720(3) 1.1595(3) 0.49955(10) 0.0488(6) Uani d . . 1
H H19A 0.5084 1.1603 0.5302 0.073 Uiso calc U R 1
H H19B 0.415 1.2086 0.4999 0.073 Uiso calc U R 1
H H19C 0.5539 1.2099 0.4787 0.073 Uiso calc U R 1
O O1 0.44295(14) 0.71606(13) 0.55381(4) 0.0272(2) Uani d . . 1
O O2 1.05710(16) 1.10407(18) 0.50558(9) 0.0541(5) Uani d . . 1
O O3 0.91854(13) 1.20902(13) 0.50260(5) 0.0314(3) Uani d . . 1
O O4 0.32582(16) 0.72960(15) 0.45286(6) 0.0396(3) Uani d . . 1
O O5 0.47885(13) 0.94751(13) 0.48395(4) 0.0268(2) Uani d . . 1

loop_
_atom_site_aniso_label
_atom_site_aniso_U_11
_atom_site_aniso_U_22
_atom_site_aniso_U_33
_atom_site_aniso_U_12
_atom_site_aniso_U_13
_atom_site_aniso_U_23
C1 0.0320(8) 0.0256(7) 0.0237(7) 0.0110(6) 0.0026(6) -0.0049(5)
C2 0.0388(9) 0.0272(8) 0.0385(9) 0.0183(7) 0.0072(7) -0.0050(7)
C3 0.0400(9) 0.0206(7) 0.0424(10) 0.0177(7) 0.0030(8) 0.0031(6)
C4 0.0257(7) 0.0191(6) 0.0258(7) 0.0100(5) 0.0005(5) 0.0044(5)
C5 0.0238(7) 0.0219(6) 0.0336(8) 0.0106(6) -0.0019(6) 0.0042(6)
C6 0.0179(6) 0.0174(6) 0.0304(7) 0.0066(5) 0.0002(5) 0.0040(5)
C7 0.0213(6) 0.0216(6) 0.0251(7) 0.0075(5) 0.0043(5) 0.0057(5)
C8 0.0197(6) 0.0173(5) 0.0199(6) 0.0066(5) 0.0013(4) 0.0010(4)
C9 0.0217(6) 0.0137(5) 0.0207(6) 0.0054(5) 0.0005(5) -0.0010(4)
C10 0.0187(6) 0.0218(7) 0.0430(9) 0.0058(5) 0.0003(6) 0.0058(6)
C11 0.0239(7) 0.0207(7) 0.0359(8) -0.0007(6) -0.0078(6) 0.0089(6)
C12 0.0519(13) 0.0382(11) 0.0338(10) -0.0072(10) -0.0024(9) 0.0041(8)
C13 0.0458(13) 0.0259(9) 0.097(2) 0.0116(9) -0.0140(14) 0.0170(12)
C14 0.0354(10) 0.0325(9) 0.0355(9) -0.0005(7) -0.0114(8) 0.0095(7)
C15 0.0216(6) 0.0218(6) 0.0259(7) 0.0075(5) -0.0010(5) 0.0034(5)
C16 0.0274(7) 0.0263(7) 0.0344(8) 0.0151(6) -0.0015(6) 0.0034(6)
C17 0.0668(16) 0.0529(13) 0.0436(12) 0.0406(13) -0.0213(11) -0.0039(10)
C18 0.0540(14) 0.0579(15) 0.0798(19) 0.0396(13) 0.0331(14) 0.0317(14)
C19 0.0544(13) 0.0372(10) 0.0633(15) 0.0293(11) -0.0151(11) -0.0121(10)
O1 0.0260(5) 0.0258(5) 0.0238(5) 0.0085(4) 0.0054(4) -0.0003(4)
O2 0.0210(6) 0.0332(7) 0.1055(15) 0.0115(6) 0.0060(8) 0.0151(9)
O3 0.0182(5) 0.0195(5) 0.0484(7) 0.0033(4) -0.0035(5) 0.0098(5)
O4 0.0281(6) 0.0244(6) 0.0588(10) 0.0075(5) -0.0158(6) -0.0026(6)
O5 0.0229(5) 0.0231(5) 0.0332(6) 0.0107(4) -0.0049(4) -0.0014(4)

loop_
_atom_type_symbol
_atom_type_description
_atom_type_scat_dispersion_real
_atom_type_scat_dispersion_imag
_atom_type_scat_source
C C 0.0033 0.0016 'International Tables Vol C Tables 4.2.6.8 and 6.1.1.4'
H H 0.0000 0.0000 'International Tables Vol C Tables 4.2.6.8 and 6.1.1.4'
O O 0.0106 0.0060 'International Tables Vol C Tables 4.2.6.8 and 6.1.1.4'

loop_
_geom_angle_atom_site_label_1
_geom_angle_atom_site_label_2
_geom_angle_atom_site_label_3
_geom_angle
C2 C1 C8 111.89(14)
C2 C1 H1A 109.2
C8 C1 H1A 109.2
C2 C1 H1B 109.2
C8 C1 H1B 109.2
H1A C1 H1B 107.9
C3 C2 C1 112.32(15)
C3 C2 H2A 109.1
C1 C2 H2A 109.1
C3 C2 H2B 109.1
C1 C2 H2B 109.1
H2A C2 H2B 107.9
C2 C3 C4 112.08(14)
C2 C3 H3A 109.2
C4 C3 H3A 109.2
C2 C3 H3B 109.2
C4 C3 H3B 109.2
H3A C3 H3B 107.9
C9 C4 C3 105.66(14)
C9 C4 C5 110.21(12)
C3 C4 C5 114.28(15)
C9 C4 H4 108.8
C3 C4 H4 108.8
C5 C4 H4 108.8
C6 C5 C4 110.38(13)
C6 C5 H5A 109.6
C4 C5 H5A 109.6
C6 C5 H5B 109.6
C4 C5 H5B 109.6
H5A C5 H5B 108.1
C10 C6 C5 113.16(13)
C10 C6 C7 109.17(14)
C5 C6 C7 110.98(13)
C10 C6 H6 107.8
C5 C6 H6 107.8
C7 C6 H6 107.8
C6 C7 C8 110.80(12)
C6 C7 H7A 109.5
C8 C7 H7A 109.5
C6 C7 H7B 109.5
C8 C7 H7B 109.5
H7A C7 H7B 108.1
C15 C8 C9 107.19(12)
C15 C8 C1 111.08(13)
C9 C8 C1 104.68(12)
C15 C8 C7 112.14(12)
C9 C8 C7 109.21(12)
C1 C8 C7 112.14(13)
O1 C9 C4 123.85(14)
O1 C9 C8 122.90(15)
C4 C9 C8 113.08(13)
O2 C10 O3 126.30(16)
O2 C10 C6 125.19(16)
O3 C10 C6 108.50(14)
O3 C11 C12 110.21(17)
O3 C11 C14 110.08(15)
C12 C11 C14 113.08(19)
O3 C11 C13 101.84(16)
C12 C11 C13 111.0(2)
C14 C11 C13 110.0(2)
C11 C12 H12A 109.5
C11 C12 H12B 109.5
H12A C12 H12B 109.5
C11 C12 H12C 109.5
H12A C12 H12C 109.5
H12B C12 H12C 109.5
C11 C13 H13A 109.5
C11 C13 H13B 109.5
H13A C13 H13B 109.5
C11 C13 H13C 109.5
H13A C13 H13C 109.5
H13B C13 H13C 109.5
C11 C14 H14A 109.5
C11 C14 H14B 109.5
H14A C14 H14B 109.5
C11 C14 H14C 109.5
H14A C14 H14C 109.5
H14B C14 H14C 109.5
O4 C15 O5 125.76(16)
O4 C15 C8 123.76(16)
O5 C15 C8 110.45(13)
O5 C16 C17 111.16(17)
O5 C16 C18 108.45(15)
C17 C16 C18 113.7(2)
O5 C16 C19 102.59(15)
C17 C16 C19 109.65(19)
C18 C16 C19 110.7(2)
C16 C17 H17A 109.5
C16 C17 H17B 109.5
H17A C17 H17B 109.5
C16 C17 H17C 109.5
H17A C17 H17C 109.5
H17B C17 H17C 109.5
C16 C18 H18A 109.5
C16 C18 H18B 109.5
H18A C18 H18B 109.5
C16 C18 H18C 109.5
H18A C18 H18C 109.5
H18B C18 H18C 109.5
C16 C19 H19A 109.5
C16 C19 H19B 109.5
H19A C19 H19B 109.5
C16 C19 H19C 109.5
H19A C19 H19C 109.5
H19B C19 H19C 109.5
C10 O3 C11 121.85(14)
C15 O5 C16 122.20(13)

loop_
_geom_bond_atom_site_label_1
_geom_bond_atom_site_label_2
_geom_bond_distance
C1 C2 1.536(3)
C1 C8 1.548(2)
C1 H1A 0.99
C1 H1B 0.99
C2 C3 1.527(3)
C2 H2A 0.99
C2 H2B 0.99
C3 C4 1.542(2)
C3 H3A 0.99
C3 H3B 0.99
C4 C9 1.515(2)
C4 C5 1.555(2)
C4 H4 1.0
C5 C6 1.524(2)
C5 H5A 0.99
C5 H5B 0.99
C6 C10 1.516(2)
C6 C7 1.538(2)
C6 H6 1.0
C7 C8 1.556(2)
C7 H7A 0.99
C7 H7B 0.99
C8 C15 1.531(2)
C8 C9 1.533(2)
C9 O1 1.2078(19)
C10 O2 1.200(2)
C10 O3 1.327(2)
C11 O3 1.478(2)
C11 C12 1.510(3)
C11 C14 1.512(3)
C11 C13 1.522(3)
C12 H12A 0.98
C12 H12B 0.98
C12 H12C 0.98
C13 H13A 0.98
C13 H13B 0.98
C13 H13C 0.98
C14 H14A 0.98
C14 H14B 0.98
C14 H14C 0.98
C15 O4 1.203(2)
C15 O5 1.334(2)
C16 O5 1.480(2)
C16 C17 1.509(3)
C16 C18 1.513(3)
C16 C19 1.520(3)
C17 H17A 0.98
C17 H17B 0.98
C17 H17C 0.98
C18 H18A 0.98
C18 H18B 0.98
C18 H18C 0.98
C19 H19A 0.98
C19 H19B 0.98
C19 H19C 0.98
